data_9013876
loop_
_publ_author_name
'Camara, F.'
'Nestola, F.'
'Angel, R. J.'
'Ohashi, H.'

_publ_section_title
;
 Spontaneous strain variations through the low-temperature displacive
 phase transition of LiGaSi2O6 clinopyroxene
 Note: T = 973 K
;
_journal_name_full 'European Journal of Mineralogy'
_journal_page_first 599
_journal_page_last 614
_journal_paper_doi 10.1127/0935-1221/2009/0021-1926
_journal_volume 21
_journal_year 2009
_chemical_compound_source Synthetic
_chemical_formula_structural LiGa(Si2O6)
_chemical_formula_sum 'Ga Li O6 Si2'
_space_group_IT_number 15
_symmetry_space_group_name_Hall '-C 2yc'
_symmetry_space_group_name_H-M 'C 1 2/c 1'
_cell_angle_alpha 90
_cell_angle_beta 110.118
_cell_angle_gamma 90
_cell_length_a 9.6173
_cell_length_b 8.6313
_cell_length_c 5.2804
_cell_formula_units_Z 4
_cell_volume 411.581
_database_code_amcsd 0007322
_diffrn_ambient_temperature 973
_exptl_crystal_density_diffrn 3.693
_cod_original_formula_sum 'Li Ga Si2 O6'
_cod_database_code 9013876
_amcsd_formula_title LiGaSi2O6

loop_
_space_group_symop_operation_xyz
x,y,z
1/2+x,1/2+y,z
x,-y,1/2+z
1/2+x,1/2-y,1/2+z
-x,y,1/2-z
1/2-x,1/2+y,1/2-z
-x,-y,-z
1/2-x,1/2-y,-z

loop_
_atom_site_aniso_label
_atom_site_aniso_U_11
_atom_site_aniso_U_22
_atom_site_aniso_U_33
_atom_site_aniso_U_12
_atom_site_aniso_U_13
_atom_site_aniso_U_23
LiM2 0.06100 0.05500 0.04100 0.00000 0.01500 0.00000
GaM1 0.01680 0.01690 0.01480 0.00000 0.00450 0.00000
Si 0.01330 0.01460 0.01240 -0.00190 0.00430 -0.00060
O1 0.01370 0.02150 0.01540 -0.00080 0.00370 0.00080
O2 0.02840 0.02090 0.03240 -0.00930 0.01320 -0.00520
O3 0.01850 0.04050 0.01910 -0.00120 0.00700 -0.01260

loop_
_atom_site_label
_atom_site_fract_x
_atom_site_fract_y
_atom_site_fract_z
_atom_site_U_iso_or_equiv
LiM2 0.00000 0.27050 0.25000 0.05300
GaM1 0.00000 0.89887 0.25000 0.01639
Si 0.29588 0.09062 0.25713 0.01350
O1 0.11431 0.08300 0.14220 0.01720
O2 0.36560 0.25930 0.32010 0.02650
O3 0.35560 -0.00060 0.04530 0.02590

loop_
_cod_related_entry_id
_cod_related_entry_database
_cod_related_entry_code
1 AMCSD 0007322
